data_4332430
loop_
_publ_author_name
'Gallant, Amanda J.'
'Chong, Jonathan H.'
'MacLachlan, Mark J.'

_publ_section_title
;
 Heptametallic Bowl-Shaped Complexes Derived from Conjugated Schiff-Base
 Macrocycles:&#x00A0; Synthesis, Characterization, and X-ray Crystal
 Structures
;
_journal_issue 14
_journal_name_full 'Inorganic Chemistry'
_journal_page_first 5248
_journal_page_last 5250
_journal_paper_doi 10.1021/ic060352s
_journal_volume 45
_journal_year 2006
_chemical_formula_sum 'C168 H194 N12 O50 Zn14'
_chemical_formula_weight 4096.53
_chemical_name_systematic
;
 ?
;
_space_group_IT_number 15
_symmetry_cell_setting monoclinic
_symmetry_space_group_name_Hall '-C 2yc'
_symmetry_space_group_name_H-M 'C 1 2/c 1'
_atom_sites_solution_hydrogens geom
_atom_sites_solution_primary direct
_atom_sites_solution_secondary difmap
_audit_creation_method SHELXL-97
_cell_angle_alpha 90.00
_cell_angle_beta 113.343(5)
_cell_angle_gamma 90.00
_cell_formula_units_Z 4
_cell_length_a 27.342(5)
_cell_length_b 38.204(5)
_cell_length_c 20.526(5)
_cell_measurement_reflns_used 9650
_cell_measurement_temperature 173(2)
_cell_measurement_theta_max 21.4585
_cell_measurement_theta_min 2.255
_cell_volume 19686(7)
_computing_structure_refinement 'SHELXL-97 (Sheldrick, 1997)'
_diffrn_ambient_temperature 173(2)
_diffrn_measured_fraction_theta_full 0.994
_diffrn_measured_fraction_theta_max 0.994
_diffrn_radiation_monochromator graphite
_diffrn_radiation_source 'fine-focus sealed tube'
_diffrn_radiation_type MoK\a
_diffrn_radiation_wavelength 0.71069
_diffrn_reflns_av_R_equivalents 0.0749
_diffrn_reflns_av_sigmaI/netI 0.0804
_diffrn_reflns_limit_h_max 26
_diffrn_reflns_limit_h_min -31
_diffrn_reflns_limit_k_max 43
_diffrn_reflns_limit_k_min -43
_diffrn_reflns_limit_l_max 22
_diffrn_reflns_limit_l_min -23
_diffrn_reflns_number 90372
_diffrn_reflns_theta_full 23.80
_diffrn_reflns_theta_max 23.80
_diffrn_reflns_theta_min 1.79
_exptl_absorpt_coefficient_mu 1.746
_exptl_absorpt_correction_T_max 0.916
_exptl_absorpt_correction_T_min 0.720
_exptl_absorpt_correction_type multi-scan
_exptl_crystal_colour red
_exptl_crystal_density_diffrn 1.382
_exptl_crystal_density_meas ?
_exptl_crystal_density_method 'not measured'
_exptl_crystal_description needle
_exptl_crystal_F_000 8424
_exptl_crystal_size_max 0.30
_exptl_crystal_size_mid 0.10
_exptl_crystal_size_min 0.05
_refine_diff_density_max 0.970
_refine_diff_density_min -0.624
_refine_diff_density_rms 0.094
_refine_ls_extinction_method none
_refine_ls_goodness_of_fit_ref 1.015
_refine_ls_hydrogen_treatment mixed
_refine_ls_matrix_type fullcycle
_refine_ls_number_parameters 1031
_refine_ls_number_reflns 15013
_refine_ls_number_restraints 44
_refine_ls_restrained_S_all 1.045
_refine_ls_R_factor_all 0.1013
_refine_ls_R_factor_gt 0.0551
_refine_ls_shift/su_max 4.243
_refine_ls_shift/su_mean 0.020
_refine_ls_structure_factor_coef Fsqd
_refine_ls_weighting_details 'calc w=1/[\s^2^(Fo^2^)+(0.0824P)^2^+0.0000P] where P=(Fo^2^+2Fc^2^)/3'
_refine_ls_weighting_scheme calc
_refine_ls_wR_factor_gt 0.1355
_refine_ls_wR_factor_ref 0.1489
_reflns_number_gt 9145
_reflns_number_total 15013
_reflns_threshold_expression >2sigma(I)
_cod_data_source_file ic060352ssup2.cif
_cod_data_source_block mm025sq
_cod_depositor_comments
;
The following automatic conversions were performed:

'_exptl_crystal_density_meas' value 'not measured' was changed to '?'
- the value is perceived as not measured.

Automatic conversion script
Id: cif_fix_values 3008 2015-01-20 13:52:24Z robertas 
;
_cod_database_code 4332430

loop_
_symmetry_equiv_pos_as_xyz
'x, y, z'
'-x, y, -z+1/2'
'x+1/2, y+1/2, z'
'-x+1/2, y+1/2, -z+1/2'
'-x, -y, -z'
'x, -y, z-1/2'
'-x+1/2, -y+1/2, -z'
'x+1/2, -y+1/2, z-1/2'

loop_
_atom_site_label
_atom_site_type_symbol
_atom_site_fract_x
_atom_site_fract_y
_atom_site_fract_z
_atom_site_U_iso_or_equiv
_atom_site_adp_type
_atom_site_occupancy
_atom_site_symmetry_multiplicity
_atom_site_calc_flag
_atom_site_refinement_flags
_atom_site_disorder_assembly
_atom_site_disorder_group
C1 C 0.6233(2) 0.98347(18) 0.6795(3) 0.0432(17) Uani 1 1 d . . .
C2 C 0.6199(2) 0.94674(18) 0.6723(3) 0.0470(18) Uani 1 1 d . . .
H2 H 0.6336 0.9326 0.7124 0.056 Uiso 1 1 calc R . .
C3 C 0.5966(2) 0.93190(17) 0.6067(3) 0.0454(17) Uani 1 1 d . A .
C4 C 0.5774(2) 0.95385(19) 0.5452(3) 0.0486(19) Uani 1 1 d . A .
C5 C 0.5813(2) 0.98903(19) 0.5526(3) 0.0489(18) Uani 1 1 d . . .
H5 H 0.5689 1.0031 0.5123 0.059 Uiso 1 1 calc R . .
C6 C 0.6040(2) 1.00485(17) 0.6203(3) 0.0429(17) Uani 1 1 d . . .
C7 C 0.5786(2) 1.06412(19) 0.5949(3) 0.0519(19) Uani 1 1 d . . .
H7 H 0.5486 1.0559 0.5574 0.062 Uiso 1 1 calc R . .
C8 C 0.5828(2) 1.10119(17) 0.6042(3) 0.0449(17) Uani 1 1 d . . .
C9 C 0.5387(3) 1.12205(18) 0.5597(3) 0.0512(19) Uani 1 1 d . . .
H9 H 0.5092 1.1111 0.5257 0.061 Uiso 1 1 calc R . .
C10 C 0.5390(3) 1.15723(19) 0.5659(3) 0.054(2) Uani 1 1 d . . .
H10 H 0.5094 1.1700 0.5370 0.065 Uiso 1 1 calc R . .
C11 C 0.5839(2) 1.17509(17) 0.6162(3) 0.0441(17) Uani 1 1 d . . .
C12 C 0.6271(2) 1.15501(17) 0.6617(3) 0.0377(16) Uani 1 1 d . . .
C13 C 0.6265(2) 1.11791(16) 0.6564(3) 0.0375(16) Uani 1 1 d . . .
C14 C 0.5804(2) 1.21245(18) 0.6196(3) 0.0487(18) Uani 1 1 d . . .
H14 H 0.5495 1.2228 0.5875 0.058 Uiso 1 1 calc R . .
C15 C 0.6057(2) 1.26923(16) 0.6629(3) 0.0376(16) Uani 1 1 d . . .
C16 C 0.5780(2) 1.28924(18) 0.6036(3) 0.0421(17) Uani 1 1 d . . .
H16 H 0.5654 1.2788 0.5590 0.051 Uiso 1 1 calc R . .
C17 C 0.5688(2) 1.32437(18) 0.6095(3) 0.0423(17) Uani 1 1 d . . .
C18 C 0.5886(2) 1.34085(17) 0.6767(3) 0.0420(17) Uani 1 1 d . E .
C19 C 0.6179(2) 1.32060(17) 0.7352(3) 0.0395(16) Uani 1 1 d . . .
H19 H 0.6320 1.3311 0.7797 0.047 Uiso 1 1 calc R . .
C20 C 0.6269(2) 1.28547(17) 0.7295(3) 0.0362(16) Uani 1 1 d . . .
C21 C 0.6546(2) 1.26751(16) 0.8489(3) 0.0382(16) Uani 1 1 d . . .
H21 H 0.6383 1.2878 0.8554 0.046 Uiso 1 1 calc R . .
C22 C 0.6772(2) 1.24455(16) 0.9089(3) 0.0322(15) Uani 1 1 d . . .
C23 C 0.6665(2) 1.25329(16) 0.9690(3) 0.0383(16) Uani 1 1 d . . .
H23 H 0.6483 1.2739 0.9684 0.046 Uiso 1 1 calc R . .
C24 C 0.6819(2) 1.23257(16) 1.0273(3) 0.0413(16) Uani 1 1 d . . .
H24 H 0.6740 1.2390 1.0657 0.050 Uiso 1 1 calc R . .
C25 C 0.7104(2) 1.20071(16) 1.0298(3) 0.0314(15) Uani 1 1 d . . .
C26 C 0.7223(2) 1.19150(16) 0.9720(3) 0.0346(15) Uani 1 1 d . . .
C27 C 0.7059(2) 1.21384(16) 0.9099(3) 0.0314(15) Uani 1 1 d . . .
C28 C 0.7229(2) 1.18061(15) 1.0926(3) 0.0349(15) Uani 1 1 d . . .
H28 H 0.7150 1.1904 1.1287 0.042 Uiso 1 1 calc R . .
C29 C 0.7539(2) 1.13147(16) 1.1688(3) 0.0331(15) Uani 1 1 d . . .
C30 C 0.7631(2) 1.14855(16) 1.2337(3) 0.0323(15) Uani 1 1 d . . .
H30 H 0.7618 1.1728 1.2357 0.039 Uiso 1 1 calc R . .
C31 C 0.7739(2) 1.12901(16) 1.2937(3) 0.0330(15) Uani 1 1 d . . .
C32 C 0.7740(2) 1.09222(17) 1.2905(3) 0.0361(16) Uani 1 1 d . . .
C33 C 0.7648(2) 1.07561(16) 1.2270(3) 0.0336(15) Uani 1 1 d . . .
H33 H 0.7647 1.0513 1.2250 0.040 Uiso 1 1 calc R . .
C34 C 0.7555(2) 1.09518(16) 1.1654(3) 0.0340(15) Uani 1 1 d . . .
C35 C 0.7266(2) 1.05041(16) 1.0788(3) 0.0386(16) Uani 1 1 d . . .
H35 H 0.7205 1.0369 1.1125 0.046 Uiso 1 1 calc R . .
C36 C 0.7129(2) 1.03541(15) 1.0093(3) 0.0346(15) Uani 1 1 d . . .
C37 C 0.6864(2) 1.00278(16) 0.9955(3) 0.0405(16) Uani 1 1 d . . .
H37 H 0.6828 0.9909 1.0329 0.049 Uiso 1 1 calc R . .
C38 C 0.6660(2) 0.98818(16) 0.9303(3) 0.0418(17) Uani 1 1 d . . .
H38 H 0.6483 0.9668 0.9233 0.050 Uiso 1 1 calc R . .
C39 C 0.6717(2) 1.00530(16) 0.8724(3) 0.0364(16) Uani 1 1 d . . .
C40 C 0.7001(2) 1.03662(16) 0.8837(3) 0.0344(15) Uani 1 1 d . . .
C41 C 0.7208(2) 1.05244(15) 0.9533(3) 0.0330(15) Uani 1 1 d . . .
C42 C 0.6479(2) 0.98839(17) 0.8034(3) 0.0458(17) Uani 1 1 d . . .
H42 H 0.6318 0.9667 0.8013 0.055 Uiso 1 1 calc R . .
C43 C 0.6118(3) 0.87389(18) 0.6533(4) 0.064(2) Uiso 1 1 d . D .
H43A H 0.5967 0.8791 0.6877 0.077 Uiso 1 1 calc R . .
H43B H 0.6502 0.8765 0.6761 0.077 Uiso 1 1 calc R . .
C44 C 0.5975(3) 0.8368(2) 0.6253(4) 0.082(3) Uiso 1 1 d . . .
C48A C 0.5478(4) 0.9570(3) 0.4171(5) 0.033(3) Uiso 0.553(7) 1 d P A 1
H48A H 0.5792 0.9706 0.4233 0.039 Uiso 0.553(7) 1 calc PR A 1
H48B H 0.5180 0.9729 0.4073 0.039 Uiso 0.553(7) 1 calc PR A 1
C49A C 0.5359(4) 0.9316(3) 0.3566(5) 0.039(3) Uiso 0.553(7) 1 d P A 1
H49A H 0.5288 0.9447 0.3133 0.046 Uiso 0.553(7) 1 calc PR A 1
H49B H 0.5040 0.9185 0.3506 0.046 Uiso 0.553(7) 1 calc PR A 1
C50A C 0.5830(4) 0.9050(3) 0.3684(5) 0.044(3) Uiso 0.553(7) 1 d PD A 1
H50A H 0.6148 0.9180 0.3733 0.052 Uiso 0.553(7) 1 calc PR A 1
H50B H 0.5906 0.8921 0.4120 0.052 Uiso 0.553(7) 1 calc PR A 1
C51A C 0.5695(5) 0.8802(3) 0.3087(6) 0.073(4) Uiso 0.553(7) 1 d PD A 1
H51A H 0.5375 0.8672 0.3027 0.087 Uiso 0.553(7) 1 calc PR A 1
H51B H 0.5636 0.8926 0.2650 0.087 Uiso 0.553(7) 1 calc PR A 1
C52A C 0.6154(5) 0.8565(3) 0.3273(8) 0.094(6) Uiso 0.553(7) 1 d PD A 1
H52A H 0.6087 0.8397 0.2901 0.141 Uiso 0.553(7) 1 calc PR A 1
H52B H 0.6208 0.8447 0.3708 0.141 Uiso 0.553(7) 1 calc PR A 1
H52C H 0.6466 0.8698 0.3331 0.141 Uiso 0.553(7) 1 calc PR A 1
C53 C 0.5601(3) 1.3712(2) 0.5294(4) 0.075(3) Uani 1 1 d . . .
C63 C 0.7848(2) 1.18045(16) 1.3653(3) 0.0433(17) Uiso 1 1 d . . .
H63A H 0.7490 1.1890 1.3387 0.052 Uiso 1 1 calc R . .
H63B H 0.8083 1.1910 1.3458 0.052 Uiso 1 1 calc R . .
C64 C 0.8024(3) 1.19000(18) 1.4419(3) 0.0548(19) Uiso 1 1 d . C .
H64A H 0.8373 1.1800 1.4687 0.066 Uiso 1 1 calc R . .
H64B H 0.7776 1.1805 1.4604 0.066 Uiso 1 1 calc R . .
C65 C 0.8052(3) 1.2309(2) 1.4504(4) 0.073(2) Uiso 1 1 d . . .
H65A H 0.8263 1.2406 1.4264 0.088 Uiso 1 1 calc R B 1
H65B H 0.7696 1.2406 1.4286 0.088 Uiso 1 1 calc R B 1
C66 C 0.8304(3) 1.2411(2) 1.5305(5) 0.111(3) Uiso 1 1 d D C 1
H66A H 0.8676 1.2343 1.5531 0.133 Uiso 1 1 calc R C 1
H66B H 0.8107 1.2316 1.5567 0.133 Uiso 1 1 calc R C 1
C68 C 0.7906(3) 1.03812(17) 1.3568(3) 0.0485(18) Uiso 1 1 d . . .
H68A H 0.8201 1.0310 1.3449 0.058 Uiso 1 1 calc R . .
H68B H 0.7584 1.0272 1.3237 0.058 Uiso 1 1 calc R . .
C69 C 0.8007(3) 1.02765(19) 1.4309(3) 0.0535(19) Uiso 1 1 d . . .
H69A H 0.7713 1.0357 1.4421 0.064 Uiso 1 1 calc R . .
H69B H 0.8016 1.0023 1.4339 0.064 Uiso 1 1 calc R . .
C70 C 0.8511(3) 1.0419(2) 1.4844(4) 0.077(2) Uiso 1 1 d . . .
H70A H 0.8503 1.0672 1.4830 0.093 Uiso 1 1 calc R . .
H70B H 0.8810 1.0340 1.4740 0.093 Uiso 1 1 calc R . .
C71 C 0.8579(4) 1.0293(3) 1.5576(5) 0.129(4) Uiso 1 1 d . . .
H71A H 0.8275 1.0379 1.5660 0.155 Uiso 1 1 calc R . .
H71B H 0.8891 1.0409 1.5915 0.155 Uiso 1 1 calc R . .
C72 C 0.7735(3) 1.0426(2) 0.7221(4) 0.0525(19) Uani 1 1 d . . .
C73 C 0.8221(3) 1.0329(2) 0.7113(5) 0.103(3) Uani 1 1 d . . .
H73A H 0.8494 1.0500 0.7336 0.155 Uiso 1 1 calc R . .
H73B H 0.8143 1.0322 0.6614 0.155 Uiso 1 1 calc R . .
H73C H 0.8342 1.0104 0.7318 0.155 Uiso 1 1 calc R . .
C74 C 0.8094(3) 1.13168(19) 0.6740(4) 0.056(2) Uani 1 1 d . . .
C75 C 0.8229(4) 1.1339(2) 0.6096(4) 0.098(3) Uani 1 1 d . . .
H75A H 0.8608 1.1325 0.6241 0.146 Uiso 1 1 calc R . .
H75B H 0.8102 1.1556 0.5855 0.146 Uiso 1 1 calc R . .
H75C H 0.8063 1.1148 0.5781 0.146 Uiso 1 1 calc R . .
C76 C 0.7809(3) 1.2201(2) 0.7459(3) 0.0486(18) Uani 1 1 d . . .
C77 C 0.8299(3) 1.2327(2) 0.7341(5) 0.088(3) Uani 1 1 d . . .
H77A H 0.8245 1.2564 0.7171 0.132 Uiso 1 1 calc R . .
H77B H 0.8354 1.2179 0.6997 0.132 Uiso 1 1 calc R . .
H77C H 0.8606 1.2316 0.7781 0.132 Uiso 1 1 calc R . .
C79 C 0.9343(3) 1.21491(19) 0.9486(5) 0.076(3) Uani 1 1 d . . .
H79A H 0.9650 1.2067 0.9414 0.115 Uiso 1 1 calc R . .
H79B H 0.9424 1.2160 0.9985 0.115 Uiso 1 1 calc R . .
H79C H 0.9248 1.2378 0.9282 0.115 Uiso 1 1 calc R . .
C80 C 0.8675(3) 1.12458(17) 1.0424(4) 0.0437(17) Uani 1 1 d . . .
C81 C 0.9276(3) 1.1271(2) 1.0709(4) 0.088(3) Uani 1 1 d . . .
H81A H 0.9419 1.1267 1.1218 0.132 Uiso 1 1 calc R . .
H81B H 0.9375 1.1486 1.0551 0.132 Uiso 1 1 calc R . .
H81C H 0.9414 1.1077 1.0537 0.132 Uiso 1 1 calc R . .
C82 C 0.8832(3) 1.0627(2) 0.9107(5) 0.073(2) Uani 1 1 d . . .
C83 C 0.9311(4) 1.0412(3) 0.9558(8) 0.193(7) Uani 1 1 d . . .
H83A H 0.9620 1.0495 0.9494 0.289 Uiso 1 1 calc R . .
H83B H 0.9250 1.0171 0.9418 0.289 Uiso 1 1 calc R . .
H83C H 0.9366 1.0434 1.0049 0.289 Uiso 1 1 calc R . .
N1 N 0.6475(2) 1.00101(13) 0.7454(2) 0.0415(13) Uani 1 1 d . . .
N2 N 0.61182(19) 1.04076(13) 0.6326(2) 0.0409(13) Uani 1 1 d . . .
N3 N 0.61599(18) 1.23325(13) 0.6628(2) 0.0398(13) Uani 1 1 d . . .
N4 N 0.65489(17) 1.26258(13) 0.7866(2) 0.0358(13) Uani 1 1 d . . .
N5 N 0.74445(17) 1.14973(13) 1.1038(2) 0.0323(12) Uani 1 1 d . . .
N6 N 0.74692(18) 1.08144(12) 1.0981(2) 0.0331(12) Uani 1 1 d . . .
O1 O 0.71078(15) 1.05405(10) 0.83477(19) 0.0392(11) Uani 1 1 d . . .
O2 O 0.66954(15) 1.10109(10) 0.70021(19) 0.0389(10) Uani 1 1 d . . .
O3 O 0.67142(14) 1.16961(10) 0.70930(19) 0.0371(10) Uani 1 1 d . . .
O4 O 0.71976(14) 1.20344(10) 0.85750(18) 0.0347(10) Uani 1 1 d . . .
O5 O 0.75053(14) 1.16302(10) 0.97067(18) 0.0320(10) Uani 1 1 d . . .
O6 O 0.74800(15) 1.08227(10) 0.95984(19) 0.0372(10) Uani 1 1 d . . .
O7 O 0.59043(18) 0.89687(11) 0.5938(2) 0.0591(13) Uani 1 1 d . . .
O8 O 0.55664(19) 0.93675(13) 0.4816(2) 0.0640(14) Uani 1 1 d . . .
O9 O 0.53728(17) 1.34191(12) 0.5491(2) 0.0573(13) Uani 1 1 d . F .
O10 O 0.57656(18) 1.37473(11) 0.6771(2) 0.0529(13) Uani 1 1 d . . .
O11 O 0.78591(17) 1.14302(10) 1.35964(19) 0.0431(11) Uani 1 1 d . . .
O12 O 0.78513(17) 1.07575(10) 1.35370(19) 0.0453(11) Uani 1 1 d . . .
O13 O 0.7338(2) 1.02286(14) 0.6956(2) 0.0623(14) Uani 1 1 d . . .
O14 O 0.77354(19) 1.06926(14) 0.7565(3) 0.0643(14) Uani 1 1 d . . .
O15 O 0.76083(18) 1.13330(12) 0.6623(2) 0.0512(12) Uani 1 1 d . . .
O16 O 0.84784(18) 1.12934(12) 0.7340(2) 0.0555(13) Uani 1 1 d . . .
O17 O 0.78017(17) 1.19066(13) 0.7676(2) 0.0562(13) Uani 1 1 d . . .
O18 O 0.74374(18) 1.24198(13) 0.7340(2) 0.0550(13) Uani 1 1 d . . .
O19 O 0.84701(16) 1.19614(10) 0.9242(2) 0.0420(11) Uani 1 1 d . . .
O21 O 0.84599(16) 1.12226(11) 1.0864(2) 0.0428(11) Uani 1 1 d . . .
O22 O 0.84239(16) 1.12474(11) 0.9767(2) 0.0467(12) Uani 1 1 d . . .
O23 O 0.8398(2) 1.05477(12) 0.9133(3) 0.0587(13) Uani 1 1 d . . .
O24 O 0.89233(17) 1.08750(13) 0.8766(3) 0.0590(13) Uani 1 1 d . . .
O25 O 0.77720(14) 1.12886(9) 0.83522(18) 0.0311(10) Uani 1 1 d . . .
Zn1 Zn 0.68074(3) 1.049303(19) 0.72712(4) 0.0404(2) Uani 1 1 d . . .
Zn2 Zn 0.68586(3) 1.218447(19) 0.75333(3) 0.0354(2) Uani 1 1 d . . .
Zn3 Zn 0.76748(3) 1.119463(18) 1.03576(3) 0.03273(19) Uani 1 1 d . . .
Zn4 Zn 0.73259(3) 1.13514(2) 0.73665(3) 0.0383(2) Uani 1 1 d . . .
Zn5 Zn 0.78134(3) 1.168200(19) 0.89547(3) 0.0346(2) Uani 1 1 d . . .
Zn6 Zn 0.77637(3) 1.084898(19) 0.88079(4) 0.0383(2) Uani 1 1 d . . .
Zn7 Zn 0.84736(3) 1.12781(2) 0.82871(4) 0.0437(2) Uani 1 1 d . . .
C84 C 0.8636(5) 0.9896(3) 1.5768(6) 0.146(4) Uiso 1 1 d . . .
H84A H 0.8707 0.9868 1.6262 0.218 Uiso 1 1 calc R . .
H84B H 0.8925 0.9799 1.5673 0.218 Uiso 1 1 calc R . .
H84C H 0.8312 0.9777 1.5487 0.218 Uiso 1 1 calc R . .
O20 O 0.89604(16) 1.16586(12) 0.8783(2) 0.0471(12) Uani 1 1 d . . .
C78 C 0.8887(2) 1.19033(17) 0.9138(3) 0.0383(16) Uani 1 1 d . . .
C45A C 0.5423(5) 0.8300(4) 0.6254(8) 0.071(5) Uiso 0.550(8) 1 d P D 1
H45A H 0.5433 0.8352 0.6722 0.086 Uiso 0.550(8) 1 calc PR D 1
H45B H 0.5168 0.8458 0.5919 0.086 Uiso 0.550(8) 1 calc PR D 1
C46A C 0.5241(8) 0.7932(5) 0.6065(11) 0.121(7) Uiso 0.550(8) 1 d P D 1
H46A H 0.5464 0.7778 0.6440 0.146 Uiso 0.550(8) 1 calc PR D 1
H46B H 0.5284 0.7868 0.5633 0.146 Uiso 0.550(8) 1 calc PR D 1
C47A C 0.4654(8) 0.7876(6) 0.5953(11) 0.149(9) Uiso 0.550(8) 1 d P D 1
H47A H 0.4562 0.7634 0.5848 0.223 Uiso 0.550(8) 1 calc PR D 1
H47B H 0.4428 0.8018 0.5564 0.223 Uiso 0.550(8) 1 calc PR D 1
H47C H 0.4607 0.7940 0.6376 0.223 Uiso 0.550(8) 1 calc PR D 1
C58A C 0.5883(8) 1.3904(5) 0.7468(9) 0.037(5) Uiso 0.50 1 d P E 1
H58C H 0.5746 1.3755 0.7741 0.044 Uiso 0.50 1 calc PR E 1
H58D H 0.6265 1.3925 0.7726 0.044 Uiso 0.50 1 calc PR E 1
C59A C 0.5636(6) 1.4245(4) 0.7374(8) 0.047(4) Uiso 0.50 1 d P E 1
H59C H 0.5697 1.4347 0.7832 0.056 Uiso 0.50 1 calc PR E 1
H59D H 0.5255 1.4224 0.7107 0.056 Uiso 0.50 1 calc PR E 1
C60A C 0.5889(7) 1.4495(5) 0.6949(10) 0.085(6) Uiso 0.50 1 d P E 1
H60A H 0.6263 1.4533 0.7242 0.102 Uiso 0.50 1 calc PR E 1
H60B H 0.5866 1.4377 0.6520 0.102 Uiso 0.50 1 calc PR E 1
C61A C 0.5600(10) 1.4861(6) 0.6744(12) 0.123(8) Uiso 0.50 1 d P E 1
H61C H 0.5487 1.4942 0.7111 0.147 Uiso 0.50 1 calc PR E 1
H61D H 0.5835 1.5035 0.6678 0.147 Uiso 0.50 1 calc PR E 1
C62A C 0.5186(17) 1.4805(13) 0.6147(15) 0.30(2) Uiso 0.50 1 d P E 1
H62A H 0.4990 1.5018 0.5990 0.455 Uiso 0.50 1 calc PR E 1
H62B H 0.4960 1.4631 0.6223 0.455 Uiso 0.50 1 calc PR E 1
H62C H 0.5305 1.4723 0.5792 0.455 Uiso 0.50 1 calc PR E 1
C67A C 0.8223(8) 1.2874(4) 1.5184(11) 0.203(12) Uiso 0.673(17) 1 d PD C 1
H67A H 0.8353 1.2987 1.5638 0.304 Uiso 0.673(17) 1 calc PR C 1
H67B H 0.7852 1.2927 1.4931 0.304 Uiso 0.673(17) 1 calc PR C 1
H67C H 0.8420 1.2955 1.4917 0.304 Uiso 0.673(17) 1 calc PR C 1
C45B C 0.6099(7) 0.8128(5) 0.6744(9) 0.080(6) Uiso 0.450(8) 1 d P D 2
H45C H 0.6451 0.8179 0.7101 0.096 Uiso 0.450(8) 1 calc PR D 2
H45D H 0.6116 0.7904 0.6533 0.096 Uiso 0.450(8) 1 calc PR D 2
C46B C 0.5709(10) 0.8100(7) 0.7106(14) 0.141(10) Uiso 0.450(8) 1 d P D 2
H46C H 0.5852 0.7931 0.7489 0.169 Uiso 0.450(8) 1 calc PR D 2
H46D H 0.5700 0.8325 0.7321 0.169 Uiso 0.450(8) 1 calc PR D 2
C47B C 0.5214(11) 0.8009(7) 0.6714(8) 0.167(13) Uiso 0.450(8) 1 d P D 2
H47D H 0.5005 0.8019 0.6995 0.251 Uiso 0.450(8) 1 calc PR D 2
H47E H 0.5209 0.7774 0.6543 0.251 Uiso 0.450(8) 1 calc PR D 2
H47F H 0.5068 0.8166 0.6319 0.251 Uiso 0.450(8) 1 calc PR D 2
C48B C 0.5705(8) 0.9442(5) 0.4287(10) 0.097(7) Uiso 0.447(9) 1 d P A 2
H48C H 0.6089 0.9470 0.4481 0.116 Uiso 0.447(9) 1 calc PR A 2
H48D H 0.5551 0.9667 0.4096 0.116 Uiso 0.447(9) 1 calc PR A 2
C49B C 0.5560(5) 0.9197(3) 0.3699(7) 0.048(4) Uiso 0.447(9) 1 d P A 2
H49C H 0.5603 0.9300 0.3293 0.057 Uiso 0.447(9) 1 calc PR A 2
H49D H 0.5197 0.9116 0.3557 0.057 Uiso 0.447(9) 1 calc PR A 2
C50B C 0.5991(16) 0.8878(6) 0.4046(15) 0.30(2) Uiso 0.447(9) 1 d PD A 2
H50C H 0.6286 0.8959 0.4467 0.363 Uiso 0.447(9) 1 calc PR A 2
H50D H 0.5821 0.8683 0.4176 0.363 Uiso 0.447(9) 1 calc PR A 2
C51B C 0.6181(14) 0.8771(6) 0.349(2) 0.37(3) Uiso 0.447(9) 1 d PD A 2
H51C H 0.6059 0.8933 0.3099 0.438 Uiso 0.447(9) 1 calc PR A 2
H51D H 0.6567 0.8761 0.3686 0.438 Uiso 0.447(9) 1 calc PR A 2
C52B C 0.5950(8) 0.8421(5) 0.3268(10) 0.124(9) Uiso 0.447(9) 1 d PD A 2
H52D H 0.6092 0.8322 0.2949 0.186 Uiso 0.447(9) 1 calc PR A 2
H52E H 0.5570 0.8440 0.3032 0.186 Uiso 0.447(9) 1 calc PR A 2
H52F H 0.6038 0.8273 0.3676 0.186 Uiso 0.447(9) 1 calc PR A 2
C58B C 0.5992(9) 1.3931(6) 0.7398(11) 0.063(8) Uiso 0.50 1 d P E 2
H58A H 0.6376 1.3903 0.7584 0.076 Uiso 0.50 1 calc PR E 2
H58B H 0.5869 1.3833 0.7742 0.076 Uiso 0.50 1 calc PR E 2
C59B C 0.5846(8) 1.4352(6) 0.7300(12) 0.096(7) Uiso 0.50 1 d P E 2
H59A H 0.5906 1.4450 0.7761 0.116 Uiso 0.50 1 calc PR E 2
H59B H 0.6090 1.4467 0.7130 0.116 Uiso 0.50 1 calc PR E 2
C60B C 0.5356(10) 1.4424(8) 0.6862(17) 0.195(13) Uiso 0.50 1 d P E 2
H60C H 0.5130 1.4331 0.7084 0.234 Uiso 0.50 1 calc PR E 2
H60D H 0.5289 1.4282 0.6444 0.234 Uiso 0.50 1 calc PR E 2
C61B C 0.5097(15) 1.4840(9) 0.6543(15) 0.196(15) Uiso 0.50 1 d P E 2
H61A H 0.5150 1.4907 0.6120 0.235 Uiso 0.50 1 calc PR E 2
H61B H 0.4725 1.4865 0.6466 0.235 Uiso 0.50 1 calc PR E 2
C62B C 0.5480(7) 1.5032(10) 0.7222(13) 0.29(2) Uiso 0.50 1 d P E 2
H62D H 0.5393 1.5277 0.7187 0.430 Uiso 0.50 1 calc PR E 2
H62E H 0.5841 1.5004 0.7266 0.430 Uiso 0.50 1 calc PR E 2
H62F H 0.5443 1.4935 0.7631 0.430 Uiso 0.50 1 calc PR E 2
C67B C 0.8989(8) 1.2381(10) 1.5947(13) 0.138(16) Uiso 0.327(17) 1 d PD C 2
C54A C 0.5236(17) 1.3700(5) 0.450(2) 0.25(2) Uiso 0.50 1 d PD F 1
H54A H 0.5245 1.3923 0.4283 0.296 Uiso 0.50 1 calc PR F 1
H54B H 0.4872 1.3654 0.4444 0.296 Uiso 0.50 1 calc PR F 1
C55A C 0.5432(6) 1.3408(4) 0.4153(6) 0.057(5) Uiso 0.459(11) 1 d PD F 1
H55A H 0.5813 1.3434 0.4291 0.069 Uiso 0.459(11) 1 calc PR F 1
H55B H 0.5372 1.3184 0.4332 0.069 Uiso 0.459(11) 1 calc PR F 1
C56A C 0.5162(8) 1.3404(5) 0.3345(5) 0.110(8) Uiso 0.459(11) 1 d PD F 1
H56A H 0.5203 1.3622 0.3133 0.132 Uiso 0.459(11) 1 calc PR F 1
H56B H 0.4789 1.3339 0.3172 0.132 Uiso 0.459(11) 1 calc PR F 1
C55B C 0.5490(12) 1.3997(8) 0.4246(7) 0.204(14) Uiso 0.541(11) 1 d PD F 2
H55C H 0.5868 1.3981 0.4354 0.245 Uiso 0.541(11) 1 calc PR F 2
H55D H 0.5418 1.4212 0.4443 0.245 Uiso 0.541(11) 1 calc PR F 2
C54B C 0.5325(5) 1.3734(3) 0.4461(6) 0.030(3) Uiso 0.50 1 d P F 2
H54C H 0.5403 1.3524 0.4255 0.035 Uiso 0.50 1 calc PR F 2
H54D H 0.4942 1.3750 0.4314 0.035 Uiso 0.50 1 calc PR F 2
C56B C 0.5154(9) 1.3969(9) 0.3445(8) 0.267(18) Uiso 0.50 1 d PD F 2
H56C H 0.5094 1.3728 0.3283 0.321 Uiso 0.50 1 calc PR F 2
H56D H 0.4817 1.4091 0.3303 0.321 Uiso 0.50 1 calc PR F 2
C57B C 0.5548(3) 1.4158(6) 0.3202(6) 0.69(7) Uiso 0.50 1 d PD F 2
H57A H 0.5386 1.4194 0.2698 1.042 Uiso 0.50 1 calc PR F 2
H57B H 0.5864 1.4019 0.3318 1.042 Uiso 0.50 1 calc PR F 2
H57C H 0.5641 1.4381 0.3437 1.042 Uiso 0.50 1 calc PR F 2
C57A C 0.5517(4) 1.3108(7) 0.3258(6) 0.46(4) Uiso 0.50 1 d PD F 1
H57D H 0.5403 1.3050 0.2764 0.687 Uiso 0.50 1 calc PR F 1
H57E H 0.5488 1.2905 0.3516 0.687 Uiso 0.50 1 calc PR F 1
H57F H 0.5881 1.3185 0.3439 0.687 Uiso 0.50 1 calc PR F 1

loop_
_atom_site_aniso_label
_atom_site_aniso_U_11
_atom_site_aniso_U_22
_atom_site_aniso_U_33
_atom_site_aniso_U_23
_atom_site_aniso_U_13
_atom_site_aniso_U_12
C1 0.045(4) 0.041(5) 0.037(4) -0.014(3) 0.008(3) -0.013(3)
C2 0.049(4) 0.049(5) 0.032(4) -0.009(3) 0.006(3) 0.000(3)
C3 0.040(4) 0.039(4) 0.049(4) -0.009(4) 0.009(3) -0.004(3)
C4 0.049(4) 0.049(5) 0.045(4) -0.026(4) 0.015(3) -0.021(4)
C5 0.048(4) 0.061(6) 0.027(4) -0.001(4) 0.004(3) -0.010(4)
C6 0.038(4) 0.053(5) 0.032(4) -0.002(4) 0.008(3) -0.002(3)
C7 0.042(4) 0.062(5) 0.041(4) -0.008(4) 0.005(3) -0.014(4)
C8 0.046(4) 0.039(5) 0.042(4) -0.006(3) 0.009(3) -0.016(3)
C9 0.039(4) 0.046(5) 0.049(4) -0.005(4) -0.003(3) -0.011(3)
C10 0.039(4) 0.053(5) 0.053(4) -0.006(4) -0.001(3) -0.005(3)
C11 0.034(4) 0.041(5) 0.047(4) -0.008(3) 0.005(3) -0.011(3)
C12 0.029(3) 0.051(5) 0.026(3) -0.005(3) 0.005(3) -0.006(3)
C13 0.045(4) 0.036(4) 0.034(4) -0.001(3) 0.018(3) -0.011(3)
C14 0.033(4) 0.057(5) 0.048(4) 0.006(4) 0.007(3) 0.006(3)
C15 0.036(4) 0.044(4) 0.031(4) 0.005(3) 0.011(3) 0.006(3)
C16 0.034(4) 0.056(5) 0.029(4) 0.003(3) 0.006(3) 0.003(3)
C17 0.037(4) 0.054(5) 0.032(4) 0.008(3) 0.010(3) 0.010(3)
C18 0.041(4) 0.043(4) 0.037(4) 0.003(3) 0.010(3) -0.002(3)
C19 0.040(4) 0.048(5) 0.028(4) -0.003(3) 0.011(3) -0.010(3)
C20 0.035(4) 0.044(5) 0.029(4) 0.007(3) 0.012(3) -0.003(3)
C21 0.044(4) 0.034(4) 0.039(4) 0.001(3) 0.019(3) -0.005(3)
C22 0.031(3) 0.038(4) 0.024(3) 0.005(3) 0.007(3) -0.002(3)
C23 0.047(4) 0.035(4) 0.033(4) 0.002(3) 0.016(3) 0.005(3)
C24 0.049(4) 0.044(4) 0.034(4) 0.004(3) 0.021(3) 0.008(3)
C25 0.027(3) 0.038(4) 0.025(3) 0.000(3) 0.005(3) 0.002(3)
C26 0.030(3) 0.047(4) 0.028(3) -0.002(3) 0.012(3) -0.007(3)
C27 0.029(3) 0.039(4) 0.025(3) 0.000(3) 0.009(3) -0.007(3)
C28 0.040(4) 0.038(4) 0.029(3) 0.003(3) 0.017(3) 0.007(3)
C29 0.032(3) 0.047(5) 0.020(3) 0.002(3) 0.010(3) -0.001(3)
C30 0.041(4) 0.023(4) 0.032(4) -0.003(3) 0.013(3) -0.003(3)
C31 0.041(4) 0.040(4) 0.020(3) -0.006(3) 0.015(3) 0.002(3)
C32 0.047(4) 0.039(4) 0.018(3) 0.008(3) 0.007(3) 0.006(3)
C33 0.044(4) 0.026(4) 0.028(4) 0.003(3) 0.012(3) -0.002(3)
C34 0.044(4) 0.032(4) 0.024(3) -0.003(3) 0.012(3) -0.001(3)
C35 0.051(4) 0.041(4) 0.028(3) 0.008(3) 0.019(3) 0.000(3)
C36 0.047(4) 0.026(4) 0.032(4) -0.004(3) 0.017(3) -0.006(3)
C37 0.044(4) 0.040(4) 0.039(4) 0.000(3) 0.018(3) -0.007(3)
C38 0.054(4) 0.034(4) 0.037(4) -0.006(3) 0.017(3) -0.004(3)
C39 0.045(4) 0.030(4) 0.030(4) -0.009(3) 0.010(3) -0.006(3)
C40 0.037(4) 0.039(4) 0.027(3) -0.006(3) 0.012(3) -0.005(3)
C41 0.034(3) 0.034(4) 0.035(4) -0.004(3) 0.017(3) -0.005(3)
C42 0.053(4) 0.034(4) 0.043(4) -0.007(3) 0.011(3) -0.007(3)
C53 0.085(6) 0.083(6) 0.046(5) 0.028(4) 0.017(4) -0.007(5)
C72 0.064(5) 0.051(5) 0.048(5) 0.005(4) 0.029(4) 0.004(4)
C73 0.096(7) 0.102(8) 0.130(9) -0.044(7) 0.065(7) -0.021(6)
C74 0.066(6) 0.064(6) 0.046(5) 0.006(4) 0.032(4) -0.006(4)
C75 0.095(7) 0.162(10) 0.060(5) 0.027(6) 0.056(5) 0.012(6)
C76 0.056(5) 0.052(5) 0.037(4) 0.019(4) 0.018(4) 0.011(4)
C77 0.064(6) 0.093(7) 0.133(8) 0.050(6) 0.067(6) 0.015(5)
C79 0.046(5) 0.058(5) 0.125(7) -0.019(5) 0.034(5) -0.019(4)
C80 0.040(4) 0.048(5) 0.040(4) 0.006(3) 0.012(4) -0.001(3)
C81 0.046(5) 0.160(9) 0.057(5) 0.024(5) 0.020(4) 0.000(5)
C82 0.059(6) 0.060(6) 0.097(7) 0.020(5) 0.026(5) 0.012(5)
C83 0.080(8) 0.155(12) 0.333(19) 0.145(13) 0.071(10) 0.063(8)
N1 0.052(3) 0.038(3) 0.033(3) -0.006(3) 0.015(3) -0.004(3)
N2 0.045(3) 0.040(3) 0.032(3) -0.007(3) 0.010(2) -0.008(3)
N3 0.033(3) 0.049(4) 0.030(3) -0.006(3) 0.004(2) -0.008(2)
N4 0.029(3) 0.045(3) 0.028(3) 0.006(2) 0.006(2) -0.003(2)
N5 0.037(3) 0.040(3) 0.023(3) -0.003(2) 0.014(2) -0.005(2)
N6 0.041(3) 0.034(3) 0.023(3) 0.000(2) 0.011(2) -0.001(2)
O1 0.049(3) 0.043(3) 0.026(2) -0.006(2) 0.0156(19) -0.015(2)
O2 0.037(2) 0.045(3) 0.029(2) 0.002(2) 0.0067(19) -0.001(2)
O3 0.035(2) 0.042(3) 0.031(2) -0.005(2) 0.0097(19) -0.0039(19)
O4 0.041(2) 0.040(3) 0.025(2) 0.0032(19) 0.0146(19) 0.0000(19)
O5 0.037(2) 0.035(3) 0.024(2) 0.0009(18) 0.0128(18) 0.0019(18)
O6 0.043(2) 0.038(3) 0.030(2) -0.006(2) 0.0142(19) -0.011(2)
O7 0.069(3) 0.044(3) 0.045(3) -0.015(2) 0.002(2) -0.008(2)
O8 0.071(3) 0.070(4) 0.041(3) -0.024(3) 0.013(2) -0.032(3)
O9 0.054(3) 0.070(4) 0.039(3) 0.020(2) 0.009(2) 0.014(2)
O10 0.062(3) 0.045(3) 0.039(3) 0.000(2) 0.007(2) 0.013(2)
O11 0.068(3) 0.034(3) 0.027(2) -0.0012(19) 0.017(2) 0.001(2)
O12 0.073(3) 0.035(3) 0.027(2) 0.004(2) 0.018(2) 0.006(2)
O13 0.065(3) 0.071(4) 0.051(3) -0.005(3) 0.024(3) -0.007(3)
O14 0.085(4) 0.057(4) 0.068(3) -0.007(3) 0.049(3) 0.006(3)
O15 0.045(3) 0.081(4) 0.030(3) 0.000(2) 0.017(2) -0.002(2)
O16 0.050(3) 0.080(4) 0.042(3) 0.002(3) 0.024(3) 0.003(2)
O17 0.052(3) 0.055(4) 0.062(3) 0.013(3) 0.023(3) -0.005(2)
O18 0.048(3) 0.063(4) 0.054(3) 0.019(3) 0.020(2) 0.002(3)
O19 0.036(3) 0.040(3) 0.047(3) -0.007(2) 0.013(2) -0.005(2)
O21 0.041(3) 0.054(3) 0.031(2) 0.002(2) 0.012(2) 0.000(2)
O22 0.044(3) 0.059(3) 0.032(3) 0.002(2) 0.010(2) 0.000(2)
O23 0.055(3) 0.046(3) 0.074(3) 0.011(3) 0.024(3) 0.001(2)
O24 0.043(3) 0.055(4) 0.077(4) 0.006(3) 0.021(3) 0.006(2)
O25 0.033(2) 0.035(3) 0.026(2) -0.0013(18) 0.0127(18) -0.0026(18)
Zn1 0.0456(5) 0.0446(5) 0.0269(4) -0.0083(4) 0.0100(3) -0.0042(4)
Zn2 0.0359(4) 0.0422(5) 0.0260(4) 0.0012(3) 0.0099(3) -0.0047(3)
Zn3 0.0383(4) 0.0355(5) 0.0225(4) -0.0021(3) 0.0100(3) -0.0032(3)
Zn4 0.0350(4) 0.0525(5) 0.0251(4) -0.0030(3) 0.0095(3) -0.0024(3)
Zn5 0.0331(4) 0.0409(5) 0.0300(4) -0.0052(3) 0.0126(3) -0.0048(3)
Zn6 0.0438(5) 0.0397(5) 0.0322(4) 0.0010(3) 0.0159(3) -0.0036(4)
Zn7 0.0373(4) 0.0561(6) 0.0403(5) -0.0001(4) 0.0180(4) 0.0006(4)
O20 0.038(3) 0.053(3) 0.053(3) -0.004(3) 0.020(2) 0.003(2)
C78 0.026(4) 0.036(4) 0.048(4) 0.002(3) 0.010(3) -0.006(3)

loop_
_atom_type_symbol
_atom_type_description
_atom_type_scat_dispersion_real
_atom_type_scat_dispersion_imag
_atom_type_scat_source
C C 0.0033 0.0016 'International Tables Vol C Tables 4.2.6.8 and 6.1.1.4'
H H 0.0000 0.0000 'International Tables Vol C Tables 4.2.6.8 and 6.1.1.4'
N N 0.0061 0.0033 'International Tables Vol C Tables 4.2.6.8 and 6.1.1.4'
O O 0.0106 0.0060 'International Tables Vol C Tables 4.2.6.8 and 6.1.1.4'
Zn Zn 0.2839 1.4301 'International Tables Vol C Tables 4.2.6.8 and 6.1.1.4'

loop_
_geom_angle_atom_site_label_1
_geom_angle_atom_site_label_2
_geom_angle_atom_site_label_3
_geom_angle
C6 C1 C2 120.6(6)
C6 C1 N1 115.5(5)
C2 C1 N1 123.8(5)
C3 C2 C1 120.1(6)
O7 C3 C2 125.0(6)
O7 C3 C4 115.5(5)
C2 C3 C4 119.5(6)
C5 C4 O8 124.5(6)
C5 C4 C3 120.0(6)
O8 C4 C3 115.5(6)
C4 C5 C6 121.3(6)
C1 C6 N2 116.3(5)
C1 C6 C5 118.5(6)
N2 C6 C5 125.1(5)
N2 C7 C8 127.3(5)
C13 C8 C7 123.5(6)
C13 C8 C9 118.8(6)
C7 C8 C9 117.7(5)
C10 C9 C8 121.5(6)
C9 C10 C11 121.0(6)
C12 C11 C10 118.4(6)
C12 C11 C14 124.3(5)
C10 C11 C14 117.2(6)
O3 C12 C11 122.4(5)
O3 C12 C13 116.8(5)
C11 C12 C13 120.8(5)
O2 C13 C8 123.7(5)
O2 C13 C12 116.8(5)
C8 C13 C12 119.5(5)
N3 C14 C11 126.7(5)
C16 C15 C20 119.1(6)
C16 C15 N3 125.4(5)
C20 C15 N3 115.5(5)
C17 C16 C15 121.1(6)
O9 C17 C16 117.8(5)
O9 C17 C18 121.6(6)
C16 C17 C18 120.4(6)
O10 C18 C19 126.5(5)
O10 C18 C17 116.0(5)
C19 C18 C17 117.6(6)
C20 C19 C18 122.2(6)
C19 C20 C15 119.7(5)
C19 C20 N4 126.0(5)
C15 C20 N4 114.3(5)
N4 C21 C22 126.0(5)
C27 C22 C23 119.4(5)
C27 C22 C21 124.7(5)
C23 C22 C21 115.8(5)
C24 C23 C22 122.2(6)
C23 C24 C25 120.2(6)
C26 C25 C28 125.6(6)
C26 C25 C24 119.3(5)
C28 C25 C24 115.1(5)
O5 C26 C25 123.5(5)
O5 C26 C27 116.2(5)
C25 C26 C27 120.3(5)
O4 C27 C22 124.8(5)
O4 C27 C26 116.4(5)
C22 C27 C26 118.7(5)
N5 C28 C25 125.6(5)
C34 C29 C30 120.6(5)
C34 C29 N5 115.9(5)
C30 C29 N5 123.4(5)
C31 C30 C29 119.4(5)
C30 C31 O11 123.9(5)
C30 C31 C32 120.5(5)
O11 C31 C32 115.6(5)
O12 C32 C33 125.1(5)
O12 C32 C31 114.9(5)
C33 C32 C31 120.0(5)
C32 C33 C34 120.4(5)
C29 C34 C33 119.0(5)
C29 C34 N6 115.1(5)
C33 C34 N6 125.9(5)
N6 C35 C36 125.1(5)
C41 C36 C37 118.4(5)
C41 C36 C35 124.0(5)
C37 C36 C35 117.4(5)
C38 C37 C36 122.7(6)
C37 C38 C39 120.1(6)
C40 C39 C38 119.7(5)
C40 C39 C42 123.2(6)
C38 C39 C42 117.1(5)
O1 C40 C39 125.3(5)
O1 C40 C41 114.8(5)
C39 C40 C41 119.9(5)
O6 C41 C36 124.7(5)
O6 C41 C40 116.2(5)
C36 C41 C40 119.1(5)
N1 C42 C39 125.1(5)
O7 C43 C44 107.0(6)
C45B C44 C43 114.4(8)
C45B C44 C45A 80.4(10)
C43 C44 C45A 105.3(6)
O8 C48A C49A 108.0(8)
C48A C49A C50A 113.0(8)
C51A C50A C49A 111.4(8)
C52A C51A C50A 105.9(8)
O9 C53 C54A 96.0(10)
O9 C53 C54B 106.1(5)
C54A C53 C54B 11.6(13)
O11 C63 C64 108.6(5)
C63 C64 C65 110.0(5)
C66 C65 C64 110.3(6)
C65 C66 C67A 97.0(7)
O12 C68 C69 106.7(5)
C70 C69 C68 113.5(6)
C69 C70 C71 109.3(6)
C70 C71 C84 121.3(8)
O14 C72 O13 123.2(7)
O14 C72 C73 119.5(7)
O13 C72 C73 117.3(7)
O14 C72 Zn1 71.1(4)
O13 C72 Zn1 52.1(4)
C73 C72 Zn1 169.4(6)
O15 C74 O16 126.7(6)
O15 C74 C75 115.9(7)
O16 C74 C75 117.4(7)
O17 C76 O18 123.7(7)
O17 C76 C77 119.5(7)
O18 C76 C77 116.8(7)
O22 C80 O21 124.0(6)
O22 C80 C81 117.9(6)
O21 C80 C81 118.1(6)
O23 C82 O24 127.5(7)
O23 C82 C83 116.7(8)
O24 C82 C83 115.7(8)
C42 N1 C1 122.6(4)
C42 N1 Zn1 129.4(3)
C1 N1 Zn1 107.9(3)
C7 N2 C6 123.4(4)
C7 N2 Zn1 126.9(3)
C6 N2 Zn1 109.4(3)
C14 N3 C15 120.4(4)
C14 N3 Zn2 126.8(3)
C15 N3 Zn2 111.5(2)
C21 N4 C20 120.8(4)
C21 N4 Zn2 126.4(3)
C20 N4 Zn2 112.3(3)
C28 N5 C29 120.6(4)
C28 N5 Zn3 128.2(3)
C29 N5 Zn3 111.1(3)
C35 N6 C34 121.5(4)
C35 N6 Zn3 127.9(3)
C34 N6 Zn3 110.5(3)
C40 O1 Zn1 131.3(2)
C40 O1 Zn6 110.8(2)
Zn1 O1 Zn6 117.15(18)
C13 O2 Zn1 130.4(3)
C13 O2 Zn4 109.3(3)
Zn1 O2 Zn4 120.09(18)
C12 O3 Zn4 109.9(3)
C12 O3 Zn2 131.6(3)
Zn4 O3 Zn2 118.53(17)
C27 O4 Zn2 127.1(2)
C27 O4 Zn5 110.0(2)
Zn2 O4 Zn5 122.96(18)
C26 O5 Zn5 110.5(2)
C26 O5 Zn3 128.6(2)
Zn5 O5 Zn3 120.85(18)
C41 O6 Zn3 130.1(2)
C41 O6 Zn6 109.2(2)
Zn3 O6 Zn6 120.49(18)
C3 O7 C43 117.4(4)
C48B O8 C4 122.6(9)
C48B O8 C48A 30.7(8)
C4 O8 C48A 117.9(5)
C17 O9 C53 117.0(4)
C18 O10 C58B 118.6(10)
C18 O10 C58A 116.3(8)
C58B O10 C58A 15.5(14)
C31 O11 C63 117.7(4)
C32 O12 C68 118.8(4)
C72 O13 Zn1 99.4(5)
C72 O14 Zn1 80.7(4)
C74 O15 Zn4 124.4(4)
C74 O16 Zn7 129.9(5)
C76 O17 Zn4 142.8(4)
C76 O18 Zn2 107.8(4)
C78 O19 Zn5 129.3(4)
C80 O21 Zn3 110.1(4)
C80 O22 Zn5 131.9(4)
C82 O23 Zn6 124.7(5)
C82 O24 Zn7 129.9(5)
Zn4 O25 Zn5 115.58(18)
Zn4 O25 Zn6 119.72(18)
Zn5 O25 Zn6 112.24(18)
Zn4 O25 Zn7 99.19(16)
Zn5 O25 Zn7 104.38(17)
Zn6 O25 Zn7 102.34(17)
O1 Zn1 O2 99.19(16)
O1 Zn1 O13 110.55(18)
O2 Zn1 O13 115.85(18)
O1 Zn1 N2 146.46(18)
O2 Zn1 N2 85.32(17)
O13 Zn1 N2 96.74(19)
O1 Zn1 N1 84.48(16)
O2 Zn1 N1 147.94(18)
O13 Zn1 N1 91.9(2)
N2 Zn1 N1 75.23(18)
O1 Zn1 O14 77.00(16)
O2 Zn1 O14 78.34(16)
O13 Zn1 O14 56.69(18)
N2 Zn1 O14 136.00(18)
N1 Zn1 O14 132.95(18)
O1 Zn1 C72 94.1(2)
O2 Zn1 C72 97.4(2)
O13 Zn1 C72 28.5(2)
N2 Zn1 C72 118.4(2)
N1 Zn1 C72 114.2(2)
O14 Zn1 C72 28.17(19)
O18 Zn2 O3 110.72(18)
O18 Zn2 O4 105.54(17)
O3 Zn2 O4 97.73(15)
O18 Zn2 N4 98.95(19)
O3 Zn2 N4 146.94(17)
O4 Zn2 N4 87.69(16)
O18 Zn2 N3 102.32(19)
O3 Zn2 N3 84.72(17)
O4 Zn2 N3 149.01(17)
N4 Zn2 N3 74.74(18)
O21 Zn3 O6 110.01(17)
O21 Zn3 O5 102.36(16)
O6 Zn3 O5 98.32(15)
O21 Zn3 N5 99.79(17)
O6 Zn3 N5 147.89(17)
O5 Zn3 N5 86.39(16)
O21 Zn3 N6 102.04(17)
O6 Zn3 N6 86.14(16)
O5 Zn3 N6 151.94(16)
N5 Zn3 N6 75.98(18)
O25 Zn4 O15 122.21(18)
O25 Zn4 O3 118.91(15)
O15 Zn4 O3 110.08(17)
O25 Zn4 O2 113.37(15)
O15 Zn4 O2 103.07(17)
O3 Zn4 O2 80.14(16)
O25 Zn4 O17 77.50(16)
O15 Zn4 O17 84.25(18)
O3 Zn4 O17 78.66(15)
O2 Zn4 O17 158.80(16)
O25 Zn4 Zn7 41.11(11)
O15 Zn4 Zn7 81.34(13)
O3 Zn4 Zn7 141.90(11)
O2 Zn4 Zn7 134.19(11)
O17 Zn4 Zn7 66.13(11)
O25 Zn5 O19 115.54(17)
O25 Zn5 O5 118.33(15)
O19 Zn5 O5 115.31(16)
O25 Zn5 O4 116.00(15)
O19 Zn5 O4 105.76(16)
O5 Zn5 O4 80.13(14)
O25 Zn5 O22 76.16(15)
O19 Zn5 O22 82.55(16)
O5 Zn5 O22 78.19(14)
O4 Zn5 O22 158.27(15)
O25 Zn5 Zn7 38.43(11)
O19 Zn5 Zn7 77.22(13)
O5 Zn5 Zn7 141.16(11)
O4 Zn5 Zn7 134.19(10)
O22 Zn5 Zn7 66.78(10)
O25 Zn6 O23 119.83(19)
O25 Zn6 O1 117.17(16)
O23 Zn6 O1 108.33(19)
O25 Zn6 O6 120.36(16)
O23 Zn6 O6 105.10(18)
O1 Zn6 O6 78.47(15)
O25 Zn6 Zn7 39.40(11)
O23 Zn6 Zn7 80.52(15)
O1 Zn6 Zn7 135.73(11)
O6 Zn6 Zn7 142.70(11)
O16 Zn7 O20 102.92(19)
O16 Zn7 O24 105.7(2)
O20 Zn7 O24 99.16(19)
O16 Zn7 O25 117.21(17)
O20 Zn7 O25 115.31(17)
O24 Zn7 O25 114.35(18)
O16 Zn7 Zn4 77.61(14)
O20 Zn7 Zn4 126.14(13)
O24 Zn7 Zn4 133.18(14)
O25 Zn7 Zn4 39.70(10)
O16 Zn7 Zn6 128.61(14)
O20 Zn7 Zn6 127.88(13)
O24 Zn7 Zn6 76.26(15)
O25 Zn7 Zn6 38.26(11)
Zn4 Zn7 Zn6 67.24(3)
O16 Zn7 Zn5 131.73(14)
O20 Zn7 Zn5 78.16(13)
O24 Zn7 Zn5 121.94(15)
O25 Zn7 Zn5 37.19(10)
Zn4 Zn7 Zn5 65.00(3)
Zn6 Zn7 Zn5 62.94(3)
C78 O20 Zn7 128.6(4)
O20 C78 O19 126.6(6)
O20 C78 C79 116.9(6)
O19 C78 C79 116.5(6)
C46A C45A C44 112.8(12)
C45A C46A C47A 113.0(16)
C59A C58A O10 109.1(13)
C58A C59A C60A 109.1(14)
C61A C60A C59A 112.9(15)
C62A C61A C60A 105(3)
C44 C45B C46B 114.2(17)
C47B C46B C45B 118(2)
O8 C48B C49B 118.2(15)
C48B C49B C50B 101.8(13)
C51B C50B C49B 106(2)
C52B C51B C50B 104.8(10)
O10 C58B C59B 112.6(16)
C60B C59B C58B 115(2)
C59B C60B C61B 127(3)
C62B C61B C60B 94(3)
C53 C54A C55A 108(2)
C56A C55A C54A 114(2)
C55A C56A C57A 94.5(11)
C54B C55B C56B 100.1(18)
C55B C54B C53 110.0(12)
C57B C56B C55B 96.7(12)

loop_
_geom_bond_atom_site_label_1
_geom_bond_atom_site_label_2
_geom_bond_distance
C1 C6 1.384(8)
C1 C2 1.410(8)
C1 N1 1.417(6)
C2 C3 1.365(8)
C3 O7 1.362(6)
C3 C4 1.430(9)
C4 C5 1.352(9)
C4 O8 1.367(6)
C5 C6 1.413(8)
C6 N2 1.396(7)
C7 N2 1.290(7)
C7 C8 1.427(9)
C8 C13 1.405(8)
C8 C9 1.431(9)
C9 C10 1.350(9)
C10 C11 1.427(8)
C11 C12 1.408(8)
C11 C14 1.434(9)
C12 O3 1.340(5)
C12 C13 1.421(8)
C13 O2 1.329(6)
C14 N3 1.296(6)
C15 C16 1.383(8)
C15 C20 1.401(8)
C15 N3 1.403(6)
C16 C17 1.380(8)
C17 O9 1.372(6)
C17 C18 1.414(8)
C18 O10 1.336(6)
C18 C19 1.386(8)
C19 C20 1.377(8)
C20 N4 1.418(6)
C21 N4 1.296(6)
C21 C22 1.437(8)
C22 C27 1.407(8)
C22 C23 1.415(8)
C23 C24 1.355(8)
C24 C25 1.434(8)
C25 C26 1.396(8)
C25 C28 1.420(8)
C26 O5 1.340(6)
C26 C27 1.449(8)
C27 O4 1.335(6)
C28 N5 1.298(6)
C29 C34 1.390(8)
C29 C30 1.415(8)
C29 N5 1.434(5)
C30 C31 1.368(8)
C31 O11 1.369(5)
C31 C32 1.407(8)
C32 O12 1.363(5)
C32 C33 1.381(7)
C33 C34 1.402(8)
C34 N6 1.408(6)
C35 N6 1.302(6)
C35 C36 1.442(8)
C36 C41 1.411(8)
C36 C37 1.414(8)
C37 C38 1.351(8)
C38 C39 1.416(8)
C39 C40 1.395(8)
C39 C42 1.454(8)
C40 O1 1.331(6)
C40 C41 1.443(8)
C41 O6 1.338(6)
C42 N1 1.281(6)
C43 O7 1.428(7)
C43 C44 1.519(10)
C44 C45B 1.304(17)
C44 C45A 1.532(14)
C48A O8 1.468(10)
C48A C49A 1.506(14)
C49A C50A 1.581(14)
C50A C51A 1.476(8)
C51A C52A 1.468(8)
C53 O9 1.415(8)
C53 C54A 1.53(4)
C53 C54B 1.573(12)
C63 O11 1.436(6)
C63 C64 1.496(8)
C64 C65 1.569(10)
C65 C66 1.559(10)
C66 C67A 1.788(16)
C68 O12 1.444(6)
C68 C69 1.487(8)
C69 C70 1.485(9)
C70 C71 1.516(10)
C71 C84 1.559(13)
C72 O14 1.240(8)
C72 O13 1.254(8)
C72 C73 1.479(10)
C72 Zn1 2.591(8)
C74 O15 1.255(8)
C74 O16 1.266(8)
C74 C75 1.508(9)
C76 O17 1.214(8)
C76 O18 1.262(8)
C76 C77 1.528(9)
C79 C78 1.497(8)
C80 O22 1.247(7)
C80 O21 1.262(7)
C80 C81 1.511(9)
C82 O23 1.247(9)
C82 O24 1.260(9)
C82 C83 1.513(11)
N1 Zn1 2.154(5)
N2 Zn1 2.127(5)
N3 Zn2 2.147(4)
N4 Zn2 2.117(5)
N5 Zn3 2.093(5)
N6 Zn3 2.153(5)
O1 Zn1 2.038(4)
O1 Zn6 2.038(4)
O2 Zn1 2.044(4)
O2 Zn4 2.050(4)
O3 Zn4 2.025(4)
O3 Zn2 2.042(4)
O4 Zn2 2.047(4)
O4 Zn5 2.053(4)
O5 Zn5 2.040(4)
O5 Zn3 2.068(4)
O6 Zn3 2.018(4)
O6 Zn6 2.060(4)
O8 C48B 1.315(19)
O10 C58B 1.38(2)
O10 C58A 1.464(18)
O13 Zn1 2.072(5)
O14 Zn1 2.484(5)
O15 Zn4 1.966(4)
O16 Zn7 1.951(4)
O17 Zn4 2.437(5)
O18 Zn2 1.992(4)
O19 C78 1.260(7)
O19 Zn5 1.968(4)
O21 Zn3 1.983(4)
O22 Zn5 2.473(4)
O23 Zn6 1.964(5)
O24 Zn7 1.973(5)
O25 Zn4 1.919(4)
O25 Zn5 1.921(4)
O25 Zn6 1.927(4)
O25 Zn7 1.975(4)
Zn4 Zn7 2.9660(11)
Zn5 Zn7 3.0783(11)
Zn6 Zn7 3.0401(11)
Zn7 O20 1.961(4)
O20 C78 1.249(7)
C45A C46A 1.49(2)
C46A C47A 1.54(2)
C58A C59A 1.45(2)
C59A C60A 1.62(2)
C60A C61A 1.58(3)
C61A C62A 1.32(3)
C45B C46B 1.53(3)
C46B C47B 1.32(2)
C48B C49B 1.45(2)
C49B C50B 1.65(3)
C50B C51B 1.479(9)
C51B C52B 1.473(9)
C58B C59B 1.65(3)
C59B C60B 1.31(2)
C60B C61B 1.76(4)
C61B C62B 1.56(4)
C54A C55A 1.535(14)
C55A C56A 1.524(12)
C56A C57A 1.546(14)
C55B C54B 1.25(3)
C55B C56B 1.536(14)
C56B C57B 1.537(14)
